data_7252026
loop_
_publ_author_name
'Khotchasanthong, Kenika'
'Sricharoen, Chombongkot'
'Jearanaiwiwat, Pacharapon'
'Chinchan, Kunlanit'
'Laksee, Sakchai'
'Rungtaweevoranit, Bunyarat'
'Sukwattanasinitt, Mongkol'
'Chainok, Kittipong'

_publ_section_title
;
 Topological isomers in lanthanide--chloranilate coordination polymers:
 synthesis, structure and CO2 adsorption properties
;
_journal_issue 30
_journal_name_full 'RSC Advances'
_journal_page_first 27809
_journal_page_last 27817
_journal_paper_doi 10.1039/D6RA02049F
_journal_volume 16
_journal_year 2026
_chemical_formula_moiety 'C9 H6 Cl3 Dy O9, 3.7(H2 O1)'
_chemical_formula_sum 'C9 H13.4 Cl3 Dy O12.7'
_chemical_formula_weight 593.65
_space_group_crystal_system triclinic
_space_group_IT_number 2
_space_group_name_Hall '-P 1'
_space_group_name_H-M_alt 'P -1'
_atom_sites_solution_hydrogens difmap
_audit_creation_date 2026-02-18
_audit_creation_method
;
Olex2 1.5
(compiled 2025.07.13 svn.rb7424aed for OlexSys, GUI svn.r7314)
;
_audit_update_record
;
2026-03-10 deposited with the CCDC.	2026-05-18 downloaded from the CCDC.
;
_cell_angle_alpha 65.0880(10)
_cell_angle_beta 70.1040(10)
_cell_angle_gamma 81.8910(10)
_cell_formula_units_Z 2
_cell_length_a 9.2734(3)
_cell_length_b 10.2087(3)
_cell_length_c 10.9033(4)
_cell_measurement_reflns_used 8851
_cell_measurement_temperature 296
_cell_measurement_theta_max 28.33
_cell_measurement_theta_min 2.83
_cell_volume 880.29(5)
_computing_cell_refinement 'SAINT V8.40B (Bruker, 2023)'
_computing_data_collection 'APEX6 (Bruker, 2023)'
_computing_data_reduction 'SAINT V8.40B (Bruker, 2023)'
_computing_molecular_graphics 'Olex2 1.5 (Dolomanov et al., 2009)'
_computing_publication_material 'Olex2 1.5 (Dolomanov et al., 2009)'
_computing_structure_refinement 'SHELXL 2018/3 (Sheldrick, 2018)'
_computing_structure_solution 'SHELXT  (Sheldrick, 2018)'
_diffrn_ambient_temperature 296
_diffrn_detector 'Bruker PHOTON 200 area detector'
_diffrn_detector_area_resol_mean 7.39
_diffrn_detector_type 'PHOTON II area detector'
_diffrn_measured_fraction_theta_full 0.997
_diffrn_measured_fraction_theta_max 0.996
_diffrn_measurement_device 'four-circle KAPPA diffractometer'
_diffrn_measurement_device_type 'Bruker D8 QUEST CMOS'
_diffrn_measurement_method '\w and \f scans'
_diffrn_radiation_collimation '0.5 mm'
_diffrn_radiation_monochromator graphite
_diffrn_radiation_probe x-ray
_diffrn_radiation_type MoK\a
_diffrn_radiation_wavelength 0.71073
_diffrn_radiation_xray_symbol K-L~3~
_diffrn_reflns_av_R_equivalents 0.0464
_diffrn_reflns_av_unetI/netI 0.0508
_diffrn_reflns_Laue_measured_fraction_full 0.997
_diffrn_reflns_Laue_measured_fraction_max 0.996
_diffrn_reflns_limit_h_max 12
_diffrn_reflns_limit_h_min -12
_diffrn_reflns_limit_k_max 12
_diffrn_reflns_limit_k_min -13
_diffrn_reflns_limit_l_max 14
_diffrn_reflns_limit_l_min -14
_diffrn_reflns_number 16252
_diffrn_reflns_point_group_measured_fraction_full 0.997
_diffrn_reflns_point_group_measured_fraction_max 0.996
_diffrn_reflns_theta_full 25.242
_diffrn_reflns_theta_max 28.351
_diffrn_reflns_theta_min 2.834
_diffrn_source 'sealed x-ray tube'
_diffrn_source_current 30.0
_diffrn_source_power 1.5
_diffrn_source_voltage 50.0
_diffrn_standards_number 0
_exptl_absorpt_coefficient_mu 4.762
_exptl_absorpt_correction_T_max 0.7457
_exptl_absorpt_correction_T_min 0.6055
_exptl_absorpt_correction_type multi-scan
_exptl_absorpt_process_details
;
SADABS-2016/2 (Bruker,2016/2) was used for absorption correction.
wR2(int) was 0.0703 before and 0.0552 after correction.
The Ratio of minimum to maximum transmission is 0.8120.
The \l/2 correction factor is Not present.
;
_exptl_crystal_colour brown
_exptl_crystal_colour_primary brown
_exptl_crystal_density_diffrn 2.240
_exptl_crystal_description hexagonal
_exptl_crystal_F_000 572
_exptl_crystal_size_max 0.25
_exptl_crystal_size_mid 0.16
_exptl_crystal_size_min 0.12
_refine_diff_density_max 1.306
_refine_diff_density_min -0.948
_refine_diff_density_rms 0.175
_refine_ls_extinction_method none
_refine_ls_goodness_of_fit_ref 1.104
_refine_ls_hydrogen_treatment refxyz
_refine_ls_matrix_type full
_refine_ls_number_parameters 286
_refine_ls_number_reflns 4398
_refine_ls_number_restraints 27
_refine_ls_restrained_S_all 1.101
_refine_ls_R_factor_all 0.0467
_refine_ls_R_factor_gt 0.0319
_refine_ls_shift/su_max 0.001
_refine_ls_shift/su_mean 0.000
_refine_ls_structure_factor_coef Fsqd
_refine_ls_weighting_details 'w=1/[\s^2^(Fo^2^)+(0.0172P)^2^+0.6787P] where P=(Fo^2^+2Fc^2^)/3'
_refine_ls_weighting_scheme calc
_refine_ls_wR_factor_gt 0.0528
_refine_ls_wR_factor_ref 0.0567
_reflns_Friedel_coverage 0.000
_reflns_number_gt 3725
_reflns_number_total 4398
_reflns_threshold_expression 'I > 2\s(I)'
_cod_data_source_file d6ra02049f2.cif
_cod_data_source_block 7_2dy
_cod_original_sg_symbol_H-M P-1
_cod_original_formula_sum 'C9 H13.40 Cl3 Dy O12.70'
_cod_database_code 7252026
_shelx_shelxl_version_number 2019/3
_shelx_space_group_comment
;
The symmetry employed for this shelxl refinement is uniquely defined
by the following loop, which should always be used as a source of
symmetry information in preference to the above space-group names.
They are only intended as comments.
;
_shelx_estimated_absorpt_t_max 0.599
_shelx_estimated_absorpt_t_min 0.382
_olex2_refinement_description
;
1. Fixed Uiso
 At 1.5 times of:
  All O(H,H) groups
2. Restrained distances
 O8-H8A = O8-H8B
 0.85 with sigma of 0.02
 O7-H7A = O7-H7B
 0.85 with sigma of 0.02
 O9-H9A = O9-H9B
 0.85 with sigma of 0.02
 O12-H12A = O12-H12B
 0.85 with sigma of 0.02
 O11-H11A = O11-H11B
 0.85 with sigma of 0.02
 O10-H10A = O10-H10B
 0.85 with sigma of 0.02
 O13A-H13A = O13A-H13B
 0.85 with sigma of 0.02
 O13B-H13C = O13B-H13D
 0.85 with sigma of 0.02
 H8A-H8B
 1.34 with sigma of 0.04
 H7A-H7B
 1.34 with sigma of 0.04
 H9A-H9B
 1.34 with sigma of 0.04
 H12A-H12B
 1.34 with sigma of 0.04
 H11A-H11B
 1.34 with sigma of 0.04
 H10A-H10B
 1.34 with sigma of 0.04
 H13A-H13B
 1.34 with sigma of 0.04
 H13C-H13D
 1.34 with sigma of 0.04
 Dy1-H8A \\sim Dy1-H8B
 with sigma of 0.02
 Dy1-H7A \\sim Dy1-H7B
 with sigma of 0.02
 Dy1-H9A \\sim Dy1-H9B
 with sigma of 0.02
3. Uiso/Uaniso restraints and constraints
Uanis(O13B) = Uanis(O13A)
4. Rigid body (RIGU) restrains
 O13A, O13B
 with sigma for 1-2 distances of 0.004 and sigma for 1-3 distances of 0.004
5. Others
 Fixed Sof: O10(0.7) H10A(0.7) H10B(0.7) O13A(0.4) H13A(0.4) H13B(0.4)
 O13B(0.6) H13C(0.6) H13D(0.6)
;
_olex2_submission_special_instructions 'No special instructions were received'

loop_
_space_group_symop_operation_xyz
'x, y, z'
'-x, -y, -z'

loop_
_atom_site_label
_atom_site_type_symbol
_atom_site_fract_x
_atom_site_fract_y
_atom_site_fract_z
_atom_site_U_iso_or_equiv
_atom_site_adp_type
_atom_site_occupancy
_atom_site_site_symmetry_order
_atom_site_calc_flag
_atom_site_refinement_flags_posn
_atom_site_refinement_flags_adp
_atom_site_refinement_flags_occupancy
_atom_site_disorder_assembly
_atom_site_disorder_group
Dy1 Dy 0.71311(2) 0.24884(2) 0.74405(2) 0.01721(6) Uani 1 1 d D . . . .
Cl1 Cl 0.66417(14) 0.78304(11) 0.74211(11) 0.0381(3) Uani 1 1 d . . . . .
Cl2 Cl 0.84122(13) -0.28404(11) 1.05516(14) 0.0397(3) Uani 1 1 d . . . . .
Cl3 Cl 0.73999(13) 0.03366(12) 0.35938(12) 0.0355(3) Uani 1 1 d . . . . .
O1 O 0.6856(3) 0.4809(3) 0.7583(3) 0.0230(6) Uani 1 1 d . . . . .
O2 O 0.4553(3) 0.7515(3) 1.0318(3) 0.0232(6) Uani 1 1 d . . . . .
O3 O 0.7543(3) 0.0214(3) 0.9165(3) 0.0259(6) Uani 1 1 d . . . . .
O4 O 1.1127(3) -0.2583(3) 1.1370(3) 0.0228(6) Uani 1 1 d . . . . .
O5 O 0.7477(3) 0.1551(3) 0.5660(3) 0.0245(6) Uani 1 1 d . . . . .
O6 O 1.0252(3) -0.1472(3) 0.3412(3) 0.0271(6) Uani 1 1 d . . . . .
O7 O 0.5078(4) 0.3728(3) 0.6596(4) 0.0336(7) Uani 1 1 d D . . . .
H7A H 0.483(4) 0.459(3) 0.646(5) 0.050 Uiso 1 1 d D U . . .
H7B H 0.443(4) 0.337(4) 0.645(5) 0.050 Uiso 1 1 d D U . . .
O8 O 0.5018(3) 0.0810(3) 0.8242(3) 0.0272(6) Uani 1 1 d D . . . .
H8A H 0.430(3) 0.076(4) 0.899(3) 0.041 Uiso 1 1 d D U . . .
H8B H 0.524(4) -0.006(2) 0.841(4) 0.041 Uiso 1 1 d D U . . .
O9 O 0.8527(4) 0.4279(3) 0.5272(3) 0.0351(7) Uani 1 1 d D . . . .
H9A H 0.826(5) 0.515(2) 0.495(4) 0.053 Uiso 1 1 d D U . . .
H9B H 0.900(5) 0.415(4) 0.452(3) 0.053 Uiso 1 1 d D U . . .
O10 O 0.8043(9) 0.3919(8) 1.1000(10) 0.095(2) Uani 0.7 1 d D . P . .
H10A H 0.889(8) 0.395(13) 1.114(14) 0.143 Uiso 0.7 1 d D U P . .
H10B H 0.819(13) 0.320(9) 1.075(13) 0.143 Uiso 0.7 1 d D U P . .
O11 O 0.5911(6) 0.3570(6) 0.3593(6) 0.0934(18) Uani 1 1 d D . . . .
H11A H 0.632(8) 0.287(6) 0.414(7) 0.140 Uiso 1 1 d D U . . .
H11B H 0.672(6) 0.393(9) 0.286(6) 0.140 Uiso 1 1 d D U . . .
O12 O 1.2791(5) 0.3088(4) 0.5712(4) 0.0554(10) Uani 1 1 d D . . . .
H12A H 1.221(6) 0.235(4) 0.612(6) 0.083 Uiso 1 1 d D U . . .
H12B H 1.356(5) 0.290(6) 0.510(5) 0.083 Uiso 1 1 d D U . . .
O13A O 0.987(9) 0.596(8) 0.729(10) 0.067(5) Uani 0.4 1 d D . P A 1
H13A H 0.908(13) 0.636(18) 0.706(15) 0.101 Uiso 0.4 1 d D U P B 1
H13B H 0.95(2) 0.56(2) 0.820(10) 0.101 Uiso 0.4 1 d D U P C 1
O13B O 1.008(6) 0.569(5) 0.741(6) 0.067(5) Uani 0.6 1 d D . P D 2
H13C H 0.966(15) 0.619(11) 0.790(13) 0.101 Uiso 0.6 1 d D U P E 2
H13D H 0.957(12) 0.490(9) 0.787(12) 0.101 Uiso 0.6 1 d D U P F 2
C1 C 0.5994(4) 0.4981(4) 0.8678(4) 0.0190(8) Uani 1 1 d . . . . .
C2 C 0.5747(4) 0.6289(4) 0.8833(4) 0.0222(8) Uani 1 1 d . . . . .
C3 C 0.4818(4) 0.6384(4) 1.0089(4) 0.0181(8) Uani 1 1 d . . . . .
C4 C 0.8702(4) 0.0030(4) 0.9573(4) 0.0197(8) Uani 1 1 d . . . . .
C5 C 0.9286(5) -0.1306(4) 1.0261(4) 0.0226(8) Uani 1 1 d . . . . .
C6 C 1.0534(4) -0.1423(4) 1.0723(4) 0.0196(8) Uani 1 1 d . . . . .
C7 C 0.8627(4) 0.0839(4) 0.5271(4) 0.0180(8) Uani 1 1 d . . . . .
C8 C 0.8817(4) 0.0173(4) 0.4350(4) 0.0211(8) Uani 1 1 d . . . . .
C9 C 1.0082(4) -0.0715(4) 0.4109(4) 0.0198(8) Uani 1 1 d . . . . .

loop_
_atom_site_aniso_label
_atom_site_aniso_U_11
_atom_site_aniso_U_22
_atom_site_aniso_U_33
_atom_site_aniso_U_23
_atom_site_aniso_U_13
_atom_site_aniso_U_12
Dy1 0.01950(10) 0.01691(9) 0.01962(10) -0.01202(7) -0.00748(7) 0.00554(6)
Cl1 0.0573(7) 0.0188(5) 0.0259(6) -0.0088(4) 0.0048(5) -0.0084(5)
Cl2 0.0419(7) 0.0225(5) 0.0626(8) -0.0120(5) -0.0311(6) -0.0024(5)
Cl3 0.0373(6) 0.0394(6) 0.0496(7) -0.0301(5) -0.0271(5) 0.0147(5)
O1 0.0286(15) 0.0194(14) 0.0210(14) -0.0123(11) -0.0031(12) 0.0019(11)
O2 0.0305(15) 0.0171(14) 0.0238(15) -0.0130(11) -0.0053(12) 0.0019(11)
O3 0.0249(15) 0.0219(14) 0.0358(17) -0.0108(12) -0.0177(13) 0.0034(12)
O4 0.0278(15) 0.0177(14) 0.0280(15) -0.0115(12) -0.0140(12) 0.0059(11)
O5 0.0231(15) 0.0263(15) 0.0299(16) -0.0201(13) -0.0074(12) 0.0093(12)
O6 0.0314(16) 0.0297(16) 0.0322(16) -0.0243(13) -0.0129(13) 0.0101(12)
O7 0.0353(18) 0.0262(16) 0.050(2) -0.0180(15) -0.0274(16) 0.0115(14)
O8 0.0252(16) 0.0256(15) 0.0333(17) -0.0157(13) -0.0077(13) 0.0008(13)
O9 0.0394(19) 0.0257(16) 0.0317(18) -0.0116(14) -0.0017(14) 0.0017(14)
O10 0.090(6) 0.087(5) 0.127(7) -0.062(5) -0.034(5) 0.009(4)
O11 0.141(5) 0.084(4) 0.117(4) -0.075(3) -0.101(4) 0.081(3)
O12 0.075(3) 0.034(2) 0.066(3) -0.0177(19) -0.034(2) -0.0029(19)
O13A 0.052(12) 0.063(17) 0.065(10) -0.021(12) -0.004(7) 0.015(8)
O13B 0.052(12) 0.063(17) 0.065(10) -0.021(12) -0.004(7) 0.015(8)
C1 0.0194(19) 0.0190(19) 0.022(2) -0.0114(16) -0.0084(16) 0.0058(15)
C2 0.028(2) 0.0143(18) 0.022(2) -0.0091(16) -0.0029(17) -0.0008(16)
C3 0.023(2) 0.0161(18) 0.021(2) -0.0105(15) -0.0110(16) 0.0039(15)
C4 0.0162(19) 0.023(2) 0.020(2) -0.0100(16) -0.0040(16) 0.0006(15)
C5 0.025(2) 0.0175(19) 0.028(2) -0.0085(17) -0.0133(18) 0.0004(16)
C6 0.022(2) 0.021(2) 0.0160(19) -0.0097(16) -0.0044(16) 0.0036(16)
C7 0.0175(19) 0.0155(18) 0.0188(19) -0.0081(15) -0.0016(15) 0.0003(15)
C8 0.022(2) 0.022(2) 0.025(2) -0.0147(17) -0.0091(16) 0.0047(16)
C9 0.023(2) 0.0187(19) 0.0164(19) -0.0095(16) -0.0017(16) -0.0006(16)

loop_
_atom_type_symbol
_atom_type_description
_atom_type_scat_dispersion_real
_atom_type_scat_dispersion_imag
_atom_type_scat_source
C C 0.0033 0.0016 'International Tables Vol C Tables 4.2.6.8 and 6.1.1.4'
H H 0.0000 0.0000 'International Tables Vol C Tables 4.2.6.8 and 6.1.1.4'
Cl Cl 0.1484 0.1585 'International Tables Vol C Tables 4.2.6.8 and 6.1.1.4'
Dy Dy -0.1892 4.4098 'International Tables Vol C Tables 4.2.6.8 and 6.1.1.4'
O O 0.0106 0.0060 'International Tables Vol C Tables 4.2.6.8 and 6.1.1.4'

loop_
_geom_angle_atom_site_label_1
_geom_angle_atom_site_label_2
_geom_angle_atom_site_label_3
_geom_angle
_geom_angle_site_symmetry_1
_geom_angle_site_symmetry_3
_geom_angle_publ_flag
O1 Dy1 O4 71.77(9) . 2_757 ?
O1 Dy1 O5 137.89(9) . . ?
O1 Dy1 O6 121.20(9) . 2_756 ?
O1 Dy1 O8 125.40(9) . . ?
O2 Dy1 O1 65.70(8) 2_667 . ?
O2 Dy1 O4 76.36(9) 2_667 2_757 ?
O2 Dy1 O5 144.04(9) 2_667 . ?
O2 Dy1 O6 136.00(9) 2_667 2_756 ?
O2 Dy1 O8 73.15(9) 2_667 . ?
O3 Dy1 O1 127.88(9) . . ?
O3 Dy1 O2 75.38(9) . 2_667 ?
O3 Dy1 O4 66.24(9) . 2_757 ?
O3 Dy1 O5 93.67(9) . . ?
O3 Dy1 O6 67.91(9) . 2_756 ?
O3 Dy1 O8 69.24(9) . . ?
O4 Dy1 O6 67.30(8) 2_757 2_756 ?
O4 Dy1 O8 130.80(9) 2_757 . ?
O5 Dy1 O4 130.87(9) . 2_757 ?
O5 Dy1 O6 63.58(8) . 2_756 ?
O5 Dy1 O8 70.95(9) . . ?
O7 Dy1 O1 71.60(9) . . ?
O7 Dy1 O2 83.45(10) . 2_667 ?
O7 Dy1 O3 137.46(10) . . ?
O7 Dy1 O4 142.89(9) . 2_757 ?
O7 Dy1 O5 82.24(10) . . ?
O7 Dy1 O6 140.45(10) . 2_756 ?
O7 Dy1 O8 69.46(10) . . ?
O8 Dy1 O6 113.25(9) . 2_756 ?
O9 Dy1 O1 69.02(9) . . ?
O9 Dy1 O2 134.67(9) . 2_667 ?
O9 Dy1 O3 139.29(10) . . ?
O9 Dy1 O4 91.92(10) . 2_757 ?
O9 Dy1 O5 74.64(10) . . ?
O9 Dy1 O6 72.06(10) . 2_756 ?
O9 Dy1 O7 80.49(11) . . ?
O9 Dy1 O8 136.57(11) . . ?
C1 O1 Dy1 121.6(2) . . ?
C3 O2 Dy1 121.6(2) . 2_667 ?
C4 O3 Dy1 119.7(2) . . ?
C6 O4 Dy1 118.2(2) . 2_757 ?
C7 O5 Dy1 124.0(2) . . ?
C9 O6 Dy1 119.4(2) . 2_756 ?
Dy1 O7 H7A 126(2) . . ?
Dy1 O7 H7B 126(2) . . ?
H7A O7 H7B 108(4) . . ?
Dy1 O8 H8A 117(2) . . ?
Dy1 O8 H8B 117(2) . . ?
H8A O8 H8B 103(3) . . ?
Dy1 O9 H9A 124(2) . . ?
Dy1 O9 H9B 125(2) . . ?
H9A O9 H9B 102(3) . . ?
H10A O10 H10B 103(5) . . ?
H11A O11 H11B 100(4) . . ?
H12A O12 H12B 105(4) . . ?
H13A O13A H13B 102(5) . . ?
H13C O13B H13D 104(5) . . ?
O1 C1 C2 125.1(4) . . ?
O1 C1 C3 115.4(3) . 2_667 ?
C2 C1 C3 119.4(3) . 2_667 ?
C1 C2 Cl1 119.0(3) . . ?
C3 C2 Cl1 119.2(3) . . ?
C3 C2 C1 121.8(3) . . ?
O2 C3 C1 115.7(3) . 2_667 ?
O2 C3 C2 125.6(3) . . ?
C2 C3 C1 118.7(3) . 2_667 ?
O3 C4 C5 124.6(3) . . ?
O3 C4 C6 115.3(3) . 2_757 ?
C5 C4 C6 120.1(3) . 2_757 ?
C4 C5 Cl2 118.6(3) . . ?
C6 C5 Cl2 120.0(3) . . ?
C6 C5 C4 121.3(3) . . ?
O4 C6 C4 115.6(3) . 2_757 ?
O4 C6 C5 125.8(3) . . ?
C5 C6 C4 118.6(3) . 2_757 ?
O5 C7 C8 126.1(4) . . ?
O5 C7 C9 115.5(3) . 2_756 ?
C8 C7 C9 118.4(3) . 2_756 ?
C7 C8 Cl3 119.4(3) . . ?
C7 C8 C9 120.8(3) . . ?
C9 C8 Cl3 119.6(3) . . ?
O6 C9 C7 115.0(3) . 2_756 ?
O6 C9 C8 124.5(4) . . ?
C8 C9 C7 120.5(3) . 2_756 ?

loop_
_geom_bond_atom_site_label_1
_geom_bond_atom_site_label_2
_geom_bond_distance
_geom_bond_site_symmetry_2
_geom_bond_publ_flag
Dy1 O1 2.412(2) . ?
Dy1 O2 2.410(3) 2_667 ?
Dy1 O3 2.373(3) . ?
Dy1 O4 2.424(3) 2_757 ?
Dy1 O5 2.417(3) . ?
Dy1 O6 2.530(3) 2_756 ?
Dy1 O7 2.367(3) . ?
Dy1 O8 2.461(3) . ?
Dy1 O9 2.356(3) . ?
Cl1 C2 1.730(4) . ?
Cl2 C5 1.725(4) . ?
Cl3 C8 1.730(4) . ?
O1 C1 1.258(4) . ?
O2 C3 1.255(4) . ?
O3 C4 1.260(4) . ?
O4 C6 1.256(4) . ?
O5 C7 1.256(4) . ?
O6 C9 1.256(4) . ?
O7 H7A 0.840(18) . ?
O7 H7B 0.835(18) . ?
O8 H8A 0.843(18) . ?
O8 H8B 0.841(18) . ?
O9 H9A 0.842(18) . ?
O9 H9B 0.845(18) . ?
O10 H10A 0.86(2) . ?
O10 H10B 0.86(2) . ?
O11 H11A 0.85(2) . ?
O11 H11B 0.87(2) . ?
O12 H12A 0.850(19) . ?
O12 H12B 0.852(19) . ?
O13A H13A 0.85(2) . ?
O13A H13B 0.85(2) . ?
O13B H13C 0.85(2) . ?
O13B H13D 0.86(2) . ?
C1 C2 1.393(5) . ?
C1 C3 1.532(5) 2_667 ?
C2 C3 1.383(5) . ?
C4 C5 1.387(5) . ?
C4 C6 1.540(5) 2_757 ?
C5 C6 1.383(5) . ?
C7 C8 1.387(5) . ?
C7 C9 1.531(5) 2_756 ?
C8 C9 1.399(5) . ?

loop_
_geom_hbond_atom_site_label_D
_geom_hbond_atom_site_label_H
_geom_hbond_atom_site_label_A
_geom_hbond_distance_DH
_geom_hbond_distance_HA
_geom_hbond_distance_DA
_geom_hbond_angle_DHA
_geom_hbond_site_symmetry_A
_geom_hbond_publ_flag
O7 H7A O11 0.840(18) 1.89(2) 2.725(5) 173(5) 2_666 yes
O7 H7B O12 0.835(18) 2.05(2) 2.858(5) 164(4) 1_455 yes
O8 H8A O3 0.843(18) 2.10(2) 2.893(4) 156(3) 2_657 yes
O8 H8B O2 0.841(18) 2.46(3) 3.155(4) 140(3) 1_545 yes
O9 H9A O12 0.842(18) 1.90(2) 2.722(5) 167(5) 2_766 yes
O9 H9B O13A 0.845(18) 1.94(10) 2.78(10) 175(4) 2_766 yes
O9 H9B O13B 0.845(18) 1.93(7) 2.76(6) 166(4) 2_766 yes
O10 H10A O13B 0.86(2) 2.26(10) 3.00(7) 144(11) 2_767 yes
O10 H10B O4 0.86(2) 2.50(8) 3.233(8) 143(11) 2_757 yes
O11 H11A O5 0.85(2) 2.15(3) 2.984(5) 165(8) . yes
O11 H11B O10 0.87(2) 1.99(6) 2.752(10) 146(9) 1_554 yes
O12 H12A O6 0.850(19) 2.39(4) 3.122(5) 145(6) 2_756 yes
O12 H12B O11 0.852(19) 2.23(3) 2.974(7) 146(5) 1_655 yes
O13A H13A O1 0.85(2) 2.54(15) 3.06(10) 120(16) . yes
O13B H13C O10 0.85(2) 2.75(15) 3.00(7) 99(11) 2_767 yes

loop_
_geom_torsion_atom_site_label_1
_geom_torsion_atom_site_label_2
_geom_torsion_atom_site_label_3
_geom_torsion_atom_site_label_4
_geom_torsion
_geom_torsion_site_symmetry_1
_geom_torsion_site_symmetry_2
_geom_torsion_site_symmetry_3
_geom_torsion_site_symmetry_4
_geom_torsion_publ_flag
Dy1 O1 C1 C2 -178.6(3) . . . . ?
Dy1 O1 C1 C3 1.8(4) . . . 2_667 ?
Dy1 O2 C3 C1 -0.1(4) 2_667 . . 2_667 ?
Dy1 O2 C3 C2 179.0(3) 2_667 . . . ?
Dy1 O3 C4 C5 -162.0(3) . . . . ?
Dy1 O3 C4 C6 18.8(4) . . . 2_757 ?
Dy1 O4 C6 C4 15.5(4) 2_757 . . 2_757 ?
Dy1 O4 C6 C5 -164.9(3) 2_757 . . . ?
Dy1 O5 C7 C8 174.0(3) . . . . ?
Dy1 O5 C7 C9 -6.0(4) . . . 2_756 ?
Dy1 O6 C9 C7 -16.6(4) 2_756 . . 2_756 ?
Dy1 O6 C9 C8 164.4(3) 2_756 . . . ?
Cl1 C2 C3 O2 -0.3(6) . . . . ?
Cl1 C2 C3 C1 178.8(3) . . . 2_667 ?
Cl2 C5 C6 O4 -0.4(6) . . . . ?
Cl2 C5 C6 C4 179.1(3) . . . 2_757 ?
Cl3 C8 C9 O6 -3.0(6) . . . . ?
Cl3 C8 C9 C7 178.1(3) . . . 2_756 ?
O1 C1 C2 Cl1 1.6(6) . . . . ?
O1 C1 C2 C3 -177.9(4) . . . . ?
O3 C4 C5 Cl2 1.7(6) . . . . ?
O3 C4 C5 C6 -177.7(4) . . . . ?
O5 C7 C8 Cl3 1.8(6) . . . . ?
O5 C7 C8 C9 -173.4(4) . . . . ?
C1 C2 C3 O2 179.2(4) . . . . ?
C1 C2 C3 C1 -1.8(6) . . . 2_667 ?
C3 C1 C2 Cl1 -178.8(3) 2_667 . . . ?
C3 C1 C2 C3 1.8(6) 2_667 . . . ?
C4 C5 C6 O4 179.0(4) . . . . ?
C4 C5 C6 C4 -1.5(6) . . . 2_757 ?
C6 C4 C5 Cl2 -179.1(3) 2_757 . . . ?
C6 C4 C5 C6 1.5(6) 2_757 . . . ?
C7 C8 C9 O6 172.2(4) . . . . ?
C7 C8 C9 C7 -6.7(6) . . . 2_756 ?
C9 C7 C8 Cl3 -178.2(3) 2_756 . . . ?
C9 C7 C8 C9 6.6(6) 2_756 . . . ?
